data_7127108
loop_
_publ_author_name
'Fei, Weihong'
'Xu, Ping'
'Hou, Jie'
'Yao, Weijun'

_publ_section_title
;
 Phosphine catalyzed [3+2] cyclization/Michael addition of allenoate with
 CS<sub>2</sub> to form 2-thineyl vinyl sulfide.
;
_journal_issue 78
_journal_name_full 'Chemical communications (Cambridge, England)'
_journal_page_first 11669
_journal_page_last 11672
_journal_paper_doi 10.1039/d0cc05070a
_journal_volume 56
_journal_year 2020
_chemical_formula_moiety 'C25 H24 O4 S2'
_chemical_formula_sum 'C25 H24 O4 S2'
_chemical_formula_weight 452.56
_space_group_crystal_system monoclinic
_space_group_IT_number 14
_space_group_name_Hall '-P 2ybc'
_space_group_name_H-M_alt 'P 1 21/c 1'
_atom_sites_solution_hydrogens geom
_atom_sites_solution_primary dual
_audit_creation_date 2019-04-30
_audit_creation_method
;
Olex2 1.2
(compiled 2018.05.29 svn.r3508 for OlexSys, GUI svn.r5506)
;
_audit_update_record
;
2020-07-24 deposited with the CCDC.	2020-08-24 downloaded from the CCDC.
;
_cell_angle_alpha 90
_cell_angle_beta 100.154(14)
_cell_angle_gamma 90
_cell_formula_units_Z 4
_cell_length_a 10.917(3)
_cell_length_b 7.526(3)
_cell_length_c 28.688(11)
_cell_measurement_reflns_used 9848
_cell_measurement_temperature 296(2)
_cell_measurement_theta_max 30.06
_cell_measurement_theta_min 2.71
_cell_volume 2320.1(14)
_computing_cell_refinement 'SAINT V8.38A (?, 2016)'
_computing_data_reduction 'SAINT V8.38A (?, 2016)'
_computing_molecular_graphics 'Olex2 (Dolomanov et al., 2009)'
_computing_publication_material 'Olex2 (Dolomanov et al., 2009)'
_computing_structure_refinement 'ShelXL (Sheldrick, 2015)'
_computing_structure_solution 'ShelXT (Sheldrick, 2015)'
_diffrn_ambient_temperature 296.15
_diffrn_measured_fraction_theta_full 0.999
_diffrn_measured_fraction_theta_max 0.997
_diffrn_measurement_device_type 'Bruker APEX-II CCD'
_diffrn_measurement_method '\f and \w scans'
_diffrn_radiation_type MoK\a
_diffrn_radiation_wavelength 0.71073
_diffrn_reflns_av_R_equivalents 0.0330
_diffrn_reflns_av_unetI/netI 0.0250
_diffrn_reflns_Laue_measured_fraction_full 0.999
_diffrn_reflns_Laue_measured_fraction_max 0.997
_diffrn_reflns_limit_h_max 15
_diffrn_reflns_limit_h_min -15
_diffrn_reflns_limit_k_max 10
_diffrn_reflns_limit_k_min -10
_diffrn_reflns_limit_l_max 40
_diffrn_reflns_limit_l_min -40
_diffrn_reflns_number 38600
_diffrn_reflns_point_group_measured_fraction_full 0.999
_diffrn_reflns_point_group_measured_fraction_max 0.997
_diffrn_reflns_theta_full 25.242
_diffrn_reflns_theta_max 30.548
_diffrn_reflns_theta_min 2.576
_diffrn_standards_number 0
_exptl_absorpt_coefficient_mu 0.258
_exptl_absorpt_correction_T_max 0.7461
_exptl_absorpt_correction_T_min 0.6769
_exptl_absorpt_correction_type multi-scan
_exptl_absorpt_process_details
;
SADABS-2016/2 (Bruker,2016/2) was used for absorption correction.
wR2(int) was 0.0972 before and 0.0465 after correction.
The Ratio of minimum to maximum transmission is 0.9073.
The \l/2 correction factor is Not present.
;
_exptl_crystal_colour colourless
_exptl_crystal_colour_primary colourless
_exptl_crystal_density_diffrn 1.296
_exptl_crystal_description block
_exptl_crystal_F_000 952
_exptl_crystal_size_max 0.664
_exptl_crystal_size_mid 0.305
_exptl_crystal_size_min 0.16
_refine_diff_density_max 0.454
_refine_diff_density_min -0.408
_refine_diff_density_rms 0.058
_refine_ls_extinction_method none
_refine_ls_goodness_of_fit_ref 1.031
_refine_ls_hydrogen_treatment constr
_refine_ls_matrix_type full
_refine_ls_number_parameters 282
_refine_ls_number_reflns 7096
_refine_ls_number_restraints 0
_refine_ls_restrained_S_all 1.031
_refine_ls_R_factor_all 0.0614
_refine_ls_R_factor_gt 0.0462
_refine_ls_shift/su_max 0.001
_refine_ls_shift/su_mean 0.000
_refine_ls_structure_factor_coef Fsqd
_refine_ls_weighting_details 'w=1/[\s^2^(Fo^2^)+(0.0655P)^2^+0.7782P] where P=(Fo^2^+2Fc^2^)/3'
_refine_ls_weighting_scheme calc
_refine_ls_wR_factor_gt 0.1241
_refine_ls_wR_factor_ref 0.1377
_reflns_Friedel_coverage 0.000
_reflns_number_gt 5515
_reflns_number_total 7096
_reflns_threshold_expression 'I > 2\s(I)'
_cod_data_source_file d0cc05070a2.cif
_cod_data_source_block 190429_fx023_0m
_cod_depositor_comments 'Adding full bibliography for 7127108.cif.'
_cod_database_code 7127108
_shelx_shelxl_version_number 2016/6
_shelx_space_group_comment
;
The symmetry employed for this shelxl refinement is uniquely defined
by the following loop, which should always be used as a source of
symmetry information in preference to the above space-group names.
They are only intended as comments.
;
_shelx_estimated_absorpt_t_max 0.960
_shelx_estimated_absorpt_t_min 0.847
_olex2_refinement_description
;
1. Fixed Uiso
 At 1.2 times of:
  All C(H) groups, All C(H,H) groups
 At 1.5 times of:
  All C(H,H,H) groups
2.a Secondary CH2 refined with riding coordinates:
 C20(H20A,H20B), C22(H22A,H22B), C24(H24A,H24B)
2.b Aromatic/amide H refined with riding coordinates:
 C1(H1), C2(H2), C3(H3), C4(H4), C5(H5), C8(H8), C12(H12), C14(H14), C15(H15),
 C16(H16), C17(H17), C18(H18)
2.c Idealised Me refined as rotating group:
 C21(H21A,H21B,H21C), C25(H25A,H25B,H25C)
;
_olex2_submission_special_instructions 'No special instructions were received'

loop_
_space_group_symop_operation_xyz
'x, y, z'
'-x, y+1/2, -z+1/2'
'-x, -y, -z'
'x, -y-1/2, z-1/2'

loop_
_atom_site_label
_atom_site_type_symbol
_atom_site_fract_x
_atom_site_fract_y
_atom_site_fract_z
_atom_site_U_iso_or_equiv
_atom_site_adp_type
_atom_site_occupancy
_atom_site_site_symmetry_order
_atom_site_calc_flag
_atom_site_refinement_flags_posn
_atom_site_refinement_flags_adp
_atom_site_refinement_flags_occupancy
_atom_site_disorder_assembly
_atom_site_disorder_group
S1 S 0.72018(3) 0.69232(5) 0.52264(2) 0.04145(11) Uani 1 1 d . . . . .
S2 S 0.53918(4) 0.80213(6) 0.58630(2) 0.04662(12) Uani 1 1 d . . . . .
O1 O 0.28830(10) 0.76043(18) 0.44228(4) 0.0503(3) Uani 1 1 d . . . . .
O2 O 0.31665(10) 0.82754(16) 0.51947(4) 0.0465(3) Uani 1 1 d . . . . .
O3 O 0.58840(19) 0.6100(2) 0.70004(6) 0.0866(5) Uani 1 1 d . . . . .
O4 O 0.61577(17) 0.34139(19) 0.67347(5) 0.0735(4) Uani 1 1 d . . . . .
C1 C 0.71746(16) 0.5370(3) 0.38671(6) 0.0528(4) Uani 1 1 d . . . . .
H1 H 0.632216 0.523919 0.376560 0.063 Uiso 1 1 calc R . . . .
C2 C 0.7985(2) 0.4902(3) 0.35664(8) 0.0659(5) Uani 1 1 d . . . . .
H2 H 0.767170 0.448307 0.326383 0.079 Uiso 1 1 calc R . . . .
C3 C 0.92468(19) 0.5053(3) 0.37130(8) 0.0670(5) Uani 1 1 d . . . . .
H3 H 0.978838 0.474291 0.350993 0.080 Uiso 1 1 calc R . . . .
C4 C 0.97072(17) 0.5665(3) 0.41613(8) 0.0621(5) Uani 1 1 d . . . . .
H4 H 1.056227 0.574983 0.426351 0.074 Uiso 1 1 calc R . . . .
C5 C 0.88989(15) 0.6156(3) 0.44616(7) 0.0507(4) Uani 1 1 d . . . . .
H5 H 0.921901 0.657541 0.476343 0.061 Uiso 1 1 calc R . . . .
C6 C 0.76138(13) 0.6030(2) 0.43173(5) 0.0398(3) Uani 1 1 d . . . . .
C7 C 0.67365(13) 0.65856(19) 0.46219(5) 0.0376(3) Uani 1 1 d . . . . .
C8 C 0.54966(13) 0.6921(2) 0.44969(5) 0.0378(3) Uani 1 1 d . . . . .
H8 H 0.507383 0.683715 0.418652 0.045 Uiso 1 1 calc R . . . .
C9 C 0.49042(13) 0.74100(19) 0.48797(5) 0.0352(3) Uani 1 1 d . . . . .
C10 C 0.57181(13) 0.74682(19) 0.53060(5) 0.0361(3) Uani 1 1 d . . . . .
C11 C 0.68584(14) 0.7621(2) 0.62334(5) 0.0410(3) Uani 1 1 d . . . . .
C12 C 0.75893(15) 0.9028(2) 0.63541(5) 0.0441(3) Uani 1 1 d . . . . .
H12 H 0.728724 1.011152 0.622650 0.053 Uiso 1 1 calc R . . . .
C13 C 0.88151(15) 0.9074(2) 0.66646(6) 0.0449(3) Uani 1 1 d . . . . .
C14 C 0.91033(19) 0.8150(3) 0.70875(7) 0.0574(4) Uani 1 1 d . . . . .
H14 H 0.849173 0.748565 0.719559 0.069 Uiso 1 1 calc R . . . .
C15 C 1.0290(2) 0.8208(3) 0.73491(8) 0.0736(6) Uani 1 1 d . . . . .
H15 H 1.047907 0.757380 0.763086 0.088 Uiso 1 1 calc R . . . .
C16 C 1.1195(2) 0.9206(4) 0.71930(9) 0.0790(7) Uani 1 1 d . . . . .
H16 H 1.199807 0.922964 0.736723 0.095 Uiso 1 1 calc R . . . .
C17 C 1.0917(2) 1.0161(4) 0.67842(9) 0.0774(7) Uani 1 1 d . . . . .
H17 H 1.152907 1.084195 0.668151 0.093 Uiso 1 1 calc R . . . .
C18 C 0.97361(19) 1.0116(3) 0.65241(7) 0.0604(5) Uani 1 1 d . . . . .
H18 H 0.954878 1.079263 0.624961 0.072 Uiso 1 1 calc R . . . .
C19 C 0.35637(13) 0.77673(19) 0.48006(5) 0.0371(3) Uani 1 1 d . . . . .
C20 C 0.18394(16) 0.8535(3) 0.51527(7) 0.0553(4) Uani 1 1 d . . . . .
H20A H 0.140118 0.744046 0.505305 0.066 Uiso 1 1 calc R . . . .
H20B H 0.155715 0.944632 0.491936 0.066 Uiso 1 1 calc R . . . .
C21 C 0.1590(2) 0.9083(3) 0.56234(9) 0.0744(6) Uani 1 1 d . . . . .
H21A H 0.071221 0.925849 0.560614 0.112 Uiso 1 1 calc GR . . . .
H21B H 0.202159 1.017262 0.571718 0.112 Uiso 1 1 calc GR . . . .
H21C H 0.187493 0.817440 0.585158 0.112 Uiso 1 1 calc GR . . . .
C22 C 0.71051(14) 0.5730(2) 0.63900(5) 0.0434(3) Uani 1 1 d . . . . .
H22A H 0.797608 0.560551 0.653095 0.052 Uiso 1 1 calc R . . . .
H22B H 0.694305 0.495794 0.611517 0.052 Uiso 1 1 calc R . . . .
C23 C 0.63135(16) 0.5142(2) 0.67436(6) 0.0490(4) Uani 1 1 d . . . . .
C24 C 0.5406(3) 0.2666(4) 0.70636(9) 0.0907(9) Uani 1 1 d . . . . .
H24A H 0.592503 0.246036 0.736983 0.109 Uiso 1 1 calc R . . . .
H24B H 0.475354 0.349344 0.710581 0.109 Uiso 1 1 calc R . . . .
C25 C 0.4871(3) 0.1032(4) 0.68759(11) 0.1063(11) Uani 1 1 d . . . . .
H25A H 0.445533 0.121111 0.655557 0.159 Uiso 1 1 calc GR . . . .
H25B H 0.428170 0.062478 0.706424 0.159 Uiso 1 1 calc GR . . . .
H25C H 0.551460 0.015914 0.688161 0.159 Uiso 1 1 calc GR . . . .

loop_
_atom_site_aniso_label
_atom_site_aniso_U_11
_atom_site_aniso_U_22
_atom_site_aniso_U_33
_atom_site_aniso_U_23
_atom_site_aniso_U_13
_atom_site_aniso_U_12
S1 0.02936(17) 0.0543(2) 0.03869(19) 0.00455(15) 0.00054(13) 0.00075(14)
S2 0.03609(19) 0.0664(3) 0.03547(19) -0.00355(16) 0.00118(14) 0.00401(16)
O1 0.0366(6) 0.0679(7) 0.0424(6) 0.0013(5) -0.0039(5) 0.0022(5)
O2 0.0320(5) 0.0627(7) 0.0443(6) -0.0015(5) 0.0058(4) 0.0047(5)
O3 0.1207(15) 0.0775(10) 0.0762(10) 0.0051(9) 0.0580(10) 0.0048(10)
O4 0.1083(13) 0.0605(8) 0.0580(8) -0.0028(6) 0.0323(8) -0.0255(8)
C1 0.0399(8) 0.0666(11) 0.0523(9) -0.0045(8) 0.0095(7) 0.0023(7)
C2 0.0601(11) 0.0840(14) 0.0560(10) -0.0106(10) 0.0169(9) 0.0069(10)
C3 0.0552(11) 0.0796(13) 0.0728(13) 0.0010(11) 0.0296(10) 0.0120(10)
C4 0.0372(8) 0.0740(12) 0.0778(13) 0.0045(10) 0.0178(8) 0.0059(8)
C5 0.0352(7) 0.0599(10) 0.0565(10) 0.0024(8) 0.0072(7) 0.0020(7)
C6 0.0337(7) 0.0411(7) 0.0454(7) 0.0064(6) 0.0089(6) 0.0014(5)
C7 0.0326(6) 0.0415(7) 0.0379(7) 0.0045(5) 0.0043(5) -0.0012(5)
C8 0.0325(6) 0.0448(7) 0.0345(6) 0.0037(5) 0.0016(5) -0.0013(5)
C9 0.0295(6) 0.0392(7) 0.0357(6) 0.0043(5) 0.0022(5) -0.0011(5)
C10 0.0309(6) 0.0402(7) 0.0360(6) 0.0035(5) 0.0029(5) -0.0019(5)
C11 0.0372(7) 0.0525(8) 0.0318(6) 0.0000(6) 0.0020(5) -0.0005(6)
C12 0.0461(8) 0.0482(8) 0.0358(7) 0.0034(6) 0.0012(6) -0.0021(6)
C13 0.0452(8) 0.0471(8) 0.0400(7) -0.0036(6) 0.0011(6) -0.0052(6)
C14 0.0595(11) 0.0603(10) 0.0463(9) 0.0037(8) -0.0076(8) -0.0094(8)
C15 0.0737(14) 0.0755(14) 0.0590(12) -0.0026(10) -0.0234(10) 0.0013(11)
C16 0.0506(11) 0.0959(17) 0.0811(15) -0.0321(14) -0.0145(10) -0.0016(11)
C17 0.0539(11) 0.0982(17) 0.0802(15) -0.0237(14) 0.0120(11) -0.0256(12)
C18 0.0590(11) 0.0688(12) 0.0527(10) -0.0059(9) 0.0082(8) -0.0189(9)
C19 0.0317(6) 0.0391(7) 0.0393(7) 0.0041(5) 0.0030(5) -0.0010(5)
C20 0.0333(7) 0.0640(10) 0.0704(11) 0.0071(9) 0.0138(7) 0.0070(7)
C21 0.0751(14) 0.0681(13) 0.0911(16) 0.0087(11) 0.0453(13) 0.0183(11)
C22 0.0385(7) 0.0499(8) 0.0402(7) -0.0006(6) 0.0030(6) -0.0038(6)
C23 0.0504(9) 0.0580(9) 0.0358(7) 0.0030(7) -0.0001(6) -0.0085(7)
C24 0.137(3) 0.0859(16) 0.0577(12) -0.0018(12) 0.0396(15) -0.0434(17)
C25 0.151(3) 0.0921(19) 0.0903(19) -0.0074(16) 0.060(2) -0.038(2)

loop_
_atom_type_symbol
_atom_type_description
_atom_type_scat_dispersion_real
_atom_type_scat_dispersion_imag
_atom_type_scat_source
C C 0.0033 0.0016 'International Tables Vol C Tables 4.2.6.8 and 6.1.1.4'
H H 0.0000 0.0000 'International Tables Vol C Tables 4.2.6.8 and 6.1.1.4'
O O 0.0106 0.0060 'International Tables Vol C Tables 4.2.6.8 and 6.1.1.4'
S S 0.1246 0.1234 'International Tables Vol C Tables 4.2.6.8 and 6.1.1.4'

loop_
_geom_angle_atom_site_label_1
_geom_angle_atom_site_label_2
_geom_angle_atom_site_label_3
_geom_angle
_geom_angle_site_symmetry_1
_geom_angle_site_symmetry_3
_geom_angle_publ_flag
C10 S1 C7 92.91(7) . . ?
C10 S2 C11 101.42(7) . . ?
C19 O2 C20 115.98(13) . . ?
C23 O4 C24 116.97(18) . . ?
C2 C1 H1 119.4 . . ?
C2 C1 C6 121.11(17) . . ?
C6 C1 H1 119.4 . . ?
C1 C2 H2 119.8 . . ?
C3 C2 C1 120.3(2) . . ?
C3 C2 H2 119.8 . . ?
C2 C3 H3 120.1 . . ?
C2 C3 C4 119.73(18) . . ?
C4 C3 H3 120.1 . . ?
C3 C4 H4 119.9 . . ?
C3 C4 C5 120.15(18) . . ?
C5 C4 H4 119.9 . . ?
C4 C5 H5 119.5 . . ?
C4 C5 C6 120.95(18) . . ?
C6 C5 H5 119.5 . . ?
C1 C6 C5 117.72(15) . . ?
C1 C6 C7 120.12(14) . . ?
C5 C6 C7 122.16(15) . . ?
C6 C7 S1 121.98(11) . . ?
C8 C7 S1 109.75(11) . . ?
C8 C7 C6 128.27(14) . . ?
C7 C8 H8 122.8 . . ?
C7 C8 C9 114.34(13) . . ?
C9 C8 H8 122.8 . . ?
C8 C9 C19 120.48(13) . . ?
C10 C9 C8 112.61(13) . . ?
C10 C9 C19 126.91(13) . . ?
S1 C10 S2 121.69(8) . . ?
C9 C10 S1 110.37(11) . . ?
C9 C10 S2 127.94(11) . . ?
C12 C11 S2 116.95(13) . . ?
C12 C11 C22 127.36(14) . . ?
C22 C11 S2 115.65(11) . . ?
C11 C12 H12 116.1 . . ?
C11 C12 C13 127.88(15) . . ?
C13 C12 H12 116.1 . . ?
C14 C13 C12 124.07(16) . . ?
C14 C13 C18 118.22(17) . . ?
C18 C13 C12 117.72(16) . . ?
C13 C14 H14 119.8 . . ?
C15 C14 C13 120.5(2) . . ?
C15 C14 H14 119.8 . . ?
C14 C15 H15 120.0 . . ?
C16 C15 C14 119.9(2) . . ?
C16 C15 H15 120.0 . . ?
C15 C16 H16 119.9 . . ?
C17 C16 C15 120.3(2) . . ?
C17 C16 H16 119.9 . . ?
C16 C17 H17 120.0 . . ?
C16 C17 C18 120.0(2) . . ?
C18 C17 H17 120.0 . . ?
C13 C18 H18 119.5 . . ?
C17 C18 C13 121.0(2) . . ?
C17 C18 H18 119.5 . . ?
O1 C19 O2 123.26(14) . . ?
O1 C19 C9 124.05(14) . . ?
O2 C19 C9 112.69(12) . . ?
O2 C20 H20A 110.2 . . ?
O2 C20 H20B 110.2 . . ?
O2 C20 C21 107.70(17) . . ?
H20A C20 H20B 108.5 . . ?
C21 C20 H20A 110.2 . . ?
C21 C20 H20B 110.2 . . ?
C20 C21 H21A 109.5 . . ?
C20 C21 H21B 109.5 . . ?
C20 C21 H21C 109.5 . . ?
H21A C21 H21B 109.5 . . ?
H21A C21 H21C 109.5 . . ?
H21B C21 H21C 109.5 . . ?
C11 C22 H22A 109.1 . . ?
C11 C22 H22B 109.1 . . ?
C11 C22 C23 112.63(14) . . ?
H22A C22 H22B 107.8 . . ?
C23 C22 H22A 109.1 . . ?
C23 C22 H22B 109.1 . . ?
O3 C23 O4 123.47(18) . . ?
O3 C23 C22 125.12(17) . . ?
O4 C23 C22 111.41(16) . . ?
O4 C24 H24A 109.9 . . ?
O4 C24 H24B 109.9 . . ?
H24A C24 H24B 108.3 . . ?
C25 C24 O4 109.1(2) . . ?
C25 C24 H24A 109.9 . . ?
C25 C24 H24B 109.9 . . ?
C24 C25 H25A 109.5 . . ?
C24 C25 H25B 109.5 . . ?
C24 C25 H25C 109.5 . . ?
H25A C25 H25B 109.5 . . ?
H25A C25 H25C 109.5 . . ?
H25B C25 H25C 109.5 . . ?

loop_
_geom_bond_atom_site_label_1
_geom_bond_atom_site_label_2
_geom_bond_distance
_geom_bond_site_symmetry_2
_geom_bond_publ_flag
S1 C7 1.7376(16) . ?
S1 C10 1.7246(15) . ?
S2 C10 1.7477(16) . ?
S2 C11 1.7842(16) . ?
O1 C19 1.2074(18) . ?
O2 C19 1.3362(19) . ?
O2 C20 1.4458(19) . ?
O3 C23 1.185(2) . ?
O4 C23 1.311(2) . ?
O4 C24 1.468(3) . ?
C1 H1 0.9300 . ?
C1 C2 1.385(3) . ?
C1 C6 1.388(2) . ?
C2 H2 0.9300 . ?
C2 C3 1.373(3) . ?
C3 H3 0.9300 . ?
C3 C4 1.375(3) . ?
C4 H4 0.9300 . ?
C4 C5 1.387(3) . ?
C5 H5 0.9300 . ?
C5 C6 1.394(2) . ?
C6 C7 1.467(2) . ?
C7 C8 1.362(2) . ?
C8 H8 0.9300 . ?
C8 C9 1.418(2) . ?
C9 C10 1.3800(19) . ?
C9 C19 1.466(2) . ?
C11 C12 1.335(2) . ?
C11 C22 1.502(2) . ?
C12 H12 0.9300 . ?
C12 C13 1.471(2) . ?
C13 C14 1.386(2) . ?
C13 C18 1.390(3) . ?
C14 H14 0.9300 . ?
C14 C15 1.379(3) . ?
C15 H15 0.9300 . ?
C15 C16 1.377(4) . ?
C16 H16 0.9300 . ?
C16 C17 1.363(4) . ?
C17 H17 0.9300 . ?
C17 C18 1.372(3) . ?
C18 H18 0.9300 . ?
C20 H20A 0.9700 . ?
C20 H20B 0.9700 . ?
C20 C21 1.482(3) . ?
C21 H21A 0.9600 . ?
C21 H21B 0.9600 . ?
C21 H21C 0.9600 . ?
C22 H22A 0.9700 . ?
C22 H22B 0.9700 . ?
C22 C23 1.510(2) . ?
C24 H24A 0.9700 . ?
C24 H24B 0.9700 . ?
C24 C25 1.426(4) . ?
C25 H25A 0.9600 . ?
C25 H25B 0.9600 . ?
C25 H25C 0.9600 . ?
